data_1560415
loop_
_publ_author_name
'Zhang, Xiaolei'
'Chen, Chen'
'Liu, Xiaoli'
'Gao, Peng'
'Hu, Ming'

_publ_section_title
;
 Series of chiral interpenetrating 3d--4f heterometallic MOFs: Luminescent
 sensors and magnetic properties
;
_journal_name_full 'Journal of Solid State Chemistry'
_journal_page_first 360
_journal_page_last 366
_journal_paper_doi 10.1016/j.jssc.2017.06.020
_journal_volume 253
_journal_year 2017
_chemical_formula_sum 'C24 H16 Ho N3 O9 Zn'
_chemical_formula_weight 720.72
_space_group_IT_number 78
_space_group_name_Hall 'P 4cw'
_space_group_name_H-M_alt 'P 43'
_symmetry_cell_setting trigonal
_symmetry_space_group_name_H-M 'P 43'
_atom_sites_solution_hydrogens geom
_atom_sites_solution_primary direct
_atom_sites_solution_secondary difmap
_cell_angle_alpha 90.00
_cell_angle_beta 90.00
_cell_angle_gamma 90.00
_cell_formula_units_Z 4
_cell_length_a 12.2220(10)
_cell_length_b 12.2220(10)
_cell_length_c 15.0661(18)
_cell_measurement_reflns_used 934
_cell_measurement_temperature 293(2)
_cell_measurement_theta_max 68.7730
_cell_measurement_theta_min 4.6450
_cell_volume 2250.5(4)
_computing_structure_refinement 'SHELXL-97 (Sheldrick, 1997)'
_computing_structure_solution 'SHELXS-97 (Sheldrick, 1990)'
_diffrn_ambient_temperature 293(2)
_diffrn_measured_fraction_theta_full 0.998
_diffrn_measured_fraction_theta_max 0.998
_diffrn_measurement_device_type 'Xcalibur, Eos, Gemini'
_diffrn_radiation_monochromator graphite
_diffrn_radiation_source 'fine-focus sealed tube'
_diffrn_radiation_type CuK\a
_diffrn_radiation_wavelength 1.54184
_diffrn_reflns_av_R_equivalents 0.0624
_diffrn_reflns_av_sigmaI/netI 0.1352
_diffrn_reflns_limit_h_max 14
_diffrn_reflns_limit_h_min -14
_diffrn_reflns_limit_k_max 10
_diffrn_reflns_limit_k_min -14
_diffrn_reflns_limit_l_max 17
_diffrn_reflns_limit_l_min -17
_diffrn_reflns_number 4210
_diffrn_reflns_theta_full 67.16
_diffrn_reflns_theta_max 67.16
_diffrn_reflns_theta_min 3.62
_exptl_absorpt_coefficient_mu 8.249
_exptl_absorpt_correction_T_max 0.5959
_exptl_absorpt_correction_T_min 0.5582
_exptl_crystal_colour yello
_exptl_crystal_density_diffrn 2.127
_exptl_crystal_density_method 'not measured'
_exptl_crystal_description block
_exptl_crystal_F_000 1400
_exptl_crystal_size_max 0.08
_exptl_crystal_size_mid 0.07
_exptl_crystal_size_min 0.07
_refine_diff_density_max 1.740
_refine_diff_density_min -2.499
_refine_diff_density_rms 0.342
_refine_ls_abs_structure_details 'Flack H D (1983), Acta Cryst. A39, 876-881'
_refine_ls_abs_structure_Flack 0.00
_refine_ls_extinction_method none
_refine_ls_goodness_of_fit_ref 1.038
_refine_ls_hydrogen_treatment mixed
_refine_ls_matrix_type full
_refine_ls_number_parameters 343
_refine_ls_number_reflns 2954
_refine_ls_number_restraints 955
_refine_ls_restrained_S_all 0.899
_refine_ls_R_factor_all 0.1530
_refine_ls_R_factor_gt 0.1094
_refine_ls_shift/su_max 0.000
_refine_ls_shift/su_mean 0.000
_refine_ls_structure_factor_coef Fsqd
_refine_ls_weighting_details 'calc w=1/[\s^2^(Fo^2^)+(0.1807P)^2^+29.3483P] where P=(Fo^2^+2Fc^2^)/3'
_refine_ls_weighting_scheme calc
_refine_ls_wR_factor_gt 0.2668
_refine_ls_wR_factor_ref 0.3137
_reflns_number_gt 2093
_reflns_number_total 2954
_reflns_threshold_expression >2sigma(I)
_cod_data_source_file JSSC-2017-253-360.cif
_cod_data_source_block exp_6223
_cod_original_sg_symbol_H-M P43
_cod_database_code 1560415

loop_
_symmetry_equiv_pos_as_xyz
'x, y, z'
'-y, x, z+3/4'
'-x, -y, z+1/2'
'y, -x, z+1/4'

loop_
_atom_site_label
_atom_site_type_symbol
_atom_site_fract_x
_atom_site_fract_y
_atom_site_fract_z
_atom_site_U_iso_or_equiv
_atom_site_adp_type
_atom_site_occupancy
_atom_site_symmetry_multiplicity
_atom_site_calc_flag
_atom_site_refinement_flags
_atom_site_disorder_assembly
_atom_site_disorder_group
Ho1 Ho 0.55243(12) 0.47910(12) 0.51533(10) 0.0274(4) Uani 1 1 d U . .
Zn1 Zn 0.3237(3) 0.7008(3) 0.6327(3) 0.0466(9) Uani 1 1 d U . .
N1 N 0.1671(19) 0.6210(19) 0.6288(19) 0.053(3) Uani 1 1 d U . .
N2 N 0.2075(19) 0.8231(19) 0.6159(18) 0.052(3) Uani 1 1 d U . .
N3 N 0.417(2) 0.8517(19) 0.6359(19) 0.055(3) Uani 1 1 d U . .
O1 O -0.3731(17) 1.2991(19) 0.5487(17) 0.068(4) Uani 1 1 d U . .
O2 O -0.2505(16) 1.4206(17) 0.5320(17) 0.067(4) Uani 1 1 d U . .
O3 O 0.4180(15) 0.6259(16) 0.5458(13) 0.048(3) Uani 1 1 d U . .
O4 O 0.4694(13) 0.5947(14) 0.4064(13) 0.040(3) Uani 1 1 d U . .
O5 O 0.3315(15) 0.7172(15) 0.4301(13) 0.047(4) Uani 1 1 d U . .
O6 O 0.4280(15) 0.3991(14) 0.6253(11) 0.040(3) Uani 1 1 d U . .
O7 O 0.3950(15) 0.3841(15) 0.4835(13) 0.045(3) Uani 1 1 d U . .
O8 O 0.2888(15) 0.2871(16) 0.5804(12) 0.049(4) Uani 1 1 d U . .
O9 O 0.6731(16) 0.6384(16) 0.5009(15) 0.060(5) Uani 1 1 d U . .
H9A H 0.6723 0.6611 0.4476 0.091 Uiso 1 1 d R . .
H9B H 0.6503 0.6889 0.5351 0.091 Uiso 1 1 d R . .
C1 C 0.155(2) 0.513(2) 0.643(2) 0.052(3) Uani 1 1 d U . .
H1 H 0.2154 0.4675 0.6405 0.062 Uiso 1 1 calc R . .
C2 C 0.052(2) 0.470(3) 0.662(2) 0.054(4) Uani 1 1 d U . .
H2 H 0.0455 0.3967 0.6773 0.065 Uiso 1 1 calc R . .
C3 C -0.040(2) 0.535(2) 0.657(2) 0.057(4) Uani 1 1 d U . .
H3 H -0.1084 0.5057 0.6697 0.068 Uiso 1 1 calc R . .
C4 C -0.031(2) 0.641(2) 0.633(2) 0.056(4) Uani 1 1 d U . .
H4 H -0.0925 0.6840 0.6229 0.067 Uiso 1 1 calc R . .
C5 C 0.075(2) 0.682(2) 0.624(2) 0.051(3) Uani 1 1 d U . .
C6 C 0.101(2) 0.798(2) 0.609(2) 0.054(3) Uani 1 1 d U . .
C7 C 0.023(2) 0.881(2) 0.594(2) 0.056(3) Uani 1 1 d U . .
H7 H -0.0508 0.8637 0.5932 0.067 Uiso 1 1 calc R . .
C8 C 0.057(2) 0.989(3) 0.582(2) 0.058(3) Uani 1 1 d U . .
C9 C 0.168(2) 1.015(3) 0.590(2) 0.057(3) Uani 1 1 d U . .
H9 H 0.1926 1.0860 0.5819 0.069 Uiso 1 1 calc R . .
C10 C 0.243(2) 0.930(2) 0.610(2) 0.054(3) Uani 1 1 d U . .
C11 C 0.361(2) 0.946(2) 0.622(2) 0.055(3) Uani 1 1 d U . .
C12 C 0.406(3) 1.052(3) 0.623(2) 0.059(4) Uani 1 1 d U . .
H12 H 0.3656 1.1147 0.6098 0.071 Uiso 1 1 calc R . .
C13 C 0.521(3) 1.056(3) 0.647(3) 0.062(4) Uani 1 1 d U . .
H13 H 0.5541 1.1231 0.6577 0.074 Uiso 1 1 calc R . .
C14 C 0.581(3) 0.962(2) 0.654(2) 0.059(4) Uani 1 1 d U . .
H14 H 0.6568 0.9630 0.6589 0.071 Uiso 1 1 calc R . .
C15 C 0.522(3) 0.865(3) 0.654(2) 0.055(4) Uani 1 1 d U . .
H15 H 0.5609 0.8021 0.6679 0.066 Uiso 1 1 calc R . .
C16 C -0.028(3) 1.077(3) 0.571(2) 0.060(4) Uani 1 1 d U . .
C17 C -0.004(3) 1.185(3) 0.569(2) 0.063(4) Uani 1 1 d U . .
H17 H 0.0683 1.2074 0.5743 0.075 Uiso 1 1 calc R . .
C18 C -0.084(3) 1.262(3) 0.558(2) 0.064(4) Uani 1 1 d U . .
H18 H -0.0637 1.3350 0.5556 0.077 Uiso 1 1 calc R . .
C19 C -0.191(3) 1.238(3) 0.551(3) 0.062(4) Uani 1 1 d U . .
C20 C -0.217(3) 1.129(3) 0.557(3) 0.068(4) Uani 1 1 d U . .
H20 H -0.2900 1.1092 0.5567 0.081 Uiso 1 1 calc R . .
C21 C -0.140(3) 1.050(3) 0.561(3) 0.066(4) Uani 1 1 d U . .
H21 H -0.1604 0.9765 0.5581 0.080 Uiso 1 1 calc R . .
C22 C -0.277(2) 1.323(3) 0.539(2) 0.062(4) Uani 1 1 d U . .
C23 C 0.400(2) 0.653(2) 0.455(2) 0.042(3) Uani 1 1 d U . .
C24 C 0.361(2) 0.351(2) 0.5653(19) 0.041(4) Uani 1 1 d U . .

loop_
_atom_site_aniso_label
_atom_site_aniso_U_11
_atom_site_aniso_U_22
_atom_site_aniso_U_33
_atom_site_aniso_U_23
_atom_site_aniso_U_13
_atom_site_aniso_U_12
Ho1 0.0298(8) 0.0304(8) 0.0219(7) -0.0015(7) -0.0009(7) 0.0019(6)
Zn1 0.0512(19) 0.0496(18) 0.039(2) 0.0022(17) 0.0020(16) 0.0142(15)
N1 0.054(6) 0.058(6) 0.047(6) 0.004(6) -0.007(6) 0.003(5)
N2 0.053(5) 0.057(5) 0.046(5) 0.005(5) -0.005(5) 0.012(5)
N3 0.056(6) 0.057(6) 0.050(6) 0.001(6) -0.001(5) 0.009(5)
O1 0.056(7) 0.078(8) 0.069(9) -0.001(8) 0.003(7) 0.021(7)
O2 0.064(7) 0.068(7) 0.068(9) -0.004(8) -0.006(7) 0.016(7)
O3 0.054(5) 0.056(5) 0.034(5) -0.002(5) 0.003(5) 0.003(5)
O4 0.044(6) 0.050(6) 0.027(6) 0.000(6) 0.001(6) 0.005(6)
O5 0.049(8) 0.055(8) 0.036(9) -0.006(7) 0.002(7) 0.018(7)
O6 0.053(6) 0.056(6) 0.011(6) 0.004(6) -0.001(6) 0.001(6)
O7 0.049(6) 0.049(6) 0.036(6) 0.004(6) -0.006(6) 0.006(5)
O8 0.058(9) 0.061(9) 0.027(9) 0.007(8) -0.008(8) -0.024(8)
O9 0.071(10) 0.062(9) 0.049(11) -0.001(9) 0.004(10) 0.006(9)
C1 0.055(6) 0.059(6) 0.043(6) -0.005(6) -0.005(6) 0.004(6)
C2 0.056(8) 0.056(8) 0.050(8) -0.005(8) -0.012(8) 0.003(7)
C3 0.057(7) 0.061(7) 0.052(8) -0.004(7) -0.005(7) 0.004(7)
C4 0.055(7) 0.061(7) 0.051(7) 0.001(7) -0.007(7) 0.004(6)
C5 0.051(6) 0.058(6) 0.045(6) -0.001(6) -0.007(6) 0.007(6)
C6 0.053(6) 0.061(6) 0.048(6) 0.002(5) -0.007(5) 0.008(5)
C7 0.055(6) 0.061(6) 0.051(6) 0.000(6) -0.005(6) 0.009(6)
C8 0.056(6) 0.065(6) 0.054(7) 0.005(6) -0.002(6) 0.014(6)
C9 0.057(6) 0.061(6) 0.053(6) 0.004(6) -0.003(6) 0.011(6)
C10 0.056(6) 0.058(6) 0.049(6) 0.002(5) 0.000(6) 0.013(5)
C11 0.057(6) 0.059(6) 0.051(6) 0.001(6) 0.000(6) 0.012(6)
C12 0.059(7) 0.062(7) 0.056(7) 0.002(7) 0.001(7) 0.012(6)
C13 0.060(8) 0.064(8) 0.061(8) -0.003(8) 0.003(8) 0.010(7)
C14 0.058(8) 0.062(8) 0.056(9) -0.002(8) 0.003(8) 0.008(8)
C15 0.056(7) 0.060(7) 0.049(7) -0.003(7) 0.001(6) 0.011(6)
C16 0.057(7) 0.066(7) 0.058(7) 0.003(7) 0.000(7) 0.017(7)
C17 0.058(7) 0.069(7) 0.060(7) 0.002(7) -0.001(7) 0.012(6)
C18 0.059(7) 0.070(7) 0.063(8) 0.002(7) -0.003(7) 0.020(7)
C19 0.058(7) 0.068(7) 0.061(8) -0.002(7) 0.002(7) 0.020(7)
C20 0.061(7) 0.074(7) 0.068(8) 0.003(7) -0.003(7) 0.014(7)
C21 0.060(7) 0.073(7) 0.066(8) 0.003(7) -0.003(7) 0.015(7)
C22 0.055(7) 0.071(7) 0.062(8) -0.001(7) -0.001(7) 0.015(7)
C23 0.047(7) 0.045(7) 0.035(7) -0.004(6) 0.002(6) 0.010(6)
C24 0.042(7) 0.047(7) 0.033(7) -0.003(7) -0.011(7) -0.001(7)

loop_
_atom_type_symbol
_atom_type_description
_atom_type_scat_dispersion_real
_atom_type_scat_dispersion_imag
_atom_type_scat_source
C C 0.0181 0.0091 'International Tables Vol C Tables 4.2.6.8 and 6.1.1.4'
H H 0.0000 0.0000 'International Tables Vol C Tables 4.2.6.8 and 6.1.1.4'
O O 0.0492 0.0322 'International Tables Vol C Tables 4.2.6.8 and 6.1.1.4'
N N 0.0311 0.0180 'International Tables Vol C Tables 4.2.6.8 and 6.1.1.4'
Zn Zn -1.5491 0.6778 'International Tables Vol C Tables 4.2.6.8 and 6.1.1.4'
Ho Ho -14.9734 3.7046 'International Tables Vol C Tables 4.2.6.8 and 6.1.1.4'

loop_
_geom_angle_atom_site_label_1
_geom_angle_atom_site_label_2
_geom_angle_atom_site_label_3
_geom_angle
_geom_angle_site_symmetry_1
_geom_angle_site_symmetry_3
O4 Ho1 O6 151.8(6) 4_565 2_654
O4 Ho1 O7 121.6(7) 4_565 .
O6 Ho1 O7 83.5(7) 2_654 .
O4 Ho1 O4 125.0(5) 4_565 .
O6 Ho1 O4 68.7(6) 2_654 .
O7 Ho1 O4 78.5(6) . .
O4 Ho1 O1 88.4(8) 4_565 1_645
O6 Ho1 O1 81.1(8) 2_654 1_645
O7 Ho1 O1 84.2(7) . 1_645
O4 Ho1 O1 146.6(8) . 1_645
O4 Ho1 O9 74.1(7) 4_565 .
O6 Ho1 O9 88.8(7) 2_654 .
O7 Ho1 O9 152.4(7) . .
O4 Ho1 O9 74.0(6) . .
O1 Ho1 O9 120.8(7) 1_645 .
O4 Ho1 O6 67.7(6) 4_565 .
O6 Ho1 O6 132.6(5) 2_654 .
O7 Ho1 O6 54.5(6) . .
O4 Ho1 O6 115.8(6) . .
O1 Ho1 O6 74.5(7) 1_645 .
O9 Ho1 O6 138.5(7) . .
O4 Ho1 O3 77.1(6) 4_565 .
O6 Ho1 O3 122.9(6) 2_654 .
O7 Ho1 O3 81.3(6) . .
O4 Ho1 O3 54.4(6) . .
O1 Ho1 O3 149.9(7) 1_645 .
O9 Ho1 O3 80.8(6) . .
O6 Ho1 O3 75.7(6) . .
O4 Ho1 O2 76.6(7) 4_565 1_645
O6 Ho1 O2 76.5(7) 2_654 1_645
O7 Ho1 O2 132.6(6) . 1_645
O4 Ho1 O2 129.8(7) . 1_645
O1 Ho1 O2 50.7(7) 1_645 1_645
O9 Ho1 O2 70.1(6) . 1_645
O6 Ho1 O2 114.3(7) . 1_645
O3 Ho1 O2 145.1(7) . 1_645
O4 Ho1 C22 84.5(9) 4_565 1_645
O6 Ho1 C22 74.9(9) 2_654 1_645
O7 Ho1 C22 107.5(8) . 1_645
O4 Ho1 C22 142.3(8) . 1_645
O1 Ho1 C22 25.2(9) 1_645 1_645
O9 Ho1 C22 95.9(8) . 1_645
O6 Ho1 C22 96.0(8) . 1_645
O3 Ho1 C22 161.6(8) . 1_645
O2 Ho1 C22 25.8(8) 1_645 1_645
O4 Ho1 C24 95.1(7) 4_565 .
O6 Ho1 C24 107.5(7) 2_654 .
O7 Ho1 C24 27.2(7) . .
O4 Ho1 C24 98.9(6) . .
O1 Ho1 C24 76.1(7) 1_645 .
O9 Ho1 C24 158.9(7) . .
O6 Ho1 C24 27.5(7) . .
O3 Ho1 C24 79.1(7) . .
O2 Ho1 C24 125.9(7) 1_645 .
C22 Ho1 C24 101.2(9) 1_645 .
O4 Ho1 C23 103.4(7) 4_565 .
O6 Ho1 C23 94.2(7) 2_654 .
O7 Ho1 C23 76.9(7) . .
O4 Ho1 C23 25.8(7) . .
O1 Ho1 C23 161.0(8) 1_645 .
O9 Ho1 C23 77.3(7) . .
O6 Ho1 C23 96.1(7) . .
O3 Ho1 C23 28.7(7) . .
O2 Ho1 C23 146.2(7) 1_645 .
C22 Ho1 C23 167.4(9) 1_645 .
C24 Ho1 C23 87.9(7) . .
O3 Zn1 O7 91.0(7) . 4_565
O3 Zn1 N2 130.8(10) . .
O7 Zn1 N2 138.2(9) 4_565 .
O3 Zn1 N1 107.0(9) . .
O7 Zn1 N1 94.7(8) 4_565 .
N2 Zn1 N1 73.4(9) . .
O3 Zn1 N3 95.8(9) . .
O7 Zn1 N3 106.2(9) 4_565 .
N2 Zn1 N3 75.6(9) . .
N1 Zn1 N3 148.8(9) . .
C1 N1 C5 117(3) . .
C1 N1 Zn1 122.7(19) . .
C5 N1 Zn1 119.3(19) . .
C6 N2 C10 121(2) . .
C6 N2 Zn1 121(2) . .
C10 N2 Zn1 118.3(19) . .
C15 N3 C11 115(3) . .
C15 N3 Zn1 128(2) . .
C11 N3 Zn1 117(2) . .
C22 O1 Ho1 97(2) . 1_465
C22 O2 Ho1 92.1(18) . 1_465
C23 O3 Zn1 116.4(16) . .
C23 O3 Ho1 95.1(14) . .
Zn1 O3 Ho1 148.0(10) . .
C23 O4 Ho1 144.3(17) . 2_654
C23 O4 Ho1 102.2(17) . .
Ho1 O4 Ho1 112.9(7) 2_654 .
C24 O6 Ho1 153.8(17) . 4_565
C24 O6 Ho1 95.6(15) . .
Ho1 O6 Ho1 110.6(7) 4_565 .
C24 O7 Zn1 112.8(15) . 2_654
C24 O7 Ho1 102.5(14) . .
Zn1 O7 Ho1 144.4(10) 2_654 .
N1 C1 C2 121(3) . .
C3 C2 C1 120(3) . .
C4 C3 C2 120(3) . .
C3 C4 C5 117(3) . .
N1 C5 C4 124(3) . .
N1 C5 C6 111(2) . .
C4 C5 C6 124(3) . .
N2 C6 C7 120(3) . .
N2 C6 C5 115(2) . .
C7 C6 C5 125(3) . .
C8 C7 C6 120(3) . .
C7 C8 C9 119(3) . .
C7 C8 C16 120(3) . .
C9 C8 C16 121(3) . .
C8 C9 C10 119(3) . .
N2 C10 C9 120(3) . .
N2 C10 C11 115(2) . .
C9 C10 C11 124(3) . .
N3 C11 C12 125(3) . .
N3 C11 C10 114(3) . .
C12 C11 C10 121(3) . .
C11 C12 C13 114(3) . .
C14 C13 C12 121(3) . .
C13 C14 C15 116(3) . .
N3 C15 C14 128(3) . .
C17 C16 C21 116(3) . .
C17 C16 C8 124(3) . .
C21 C16 C8 120(3) . .
C16 C17 C18 121(3) . .
C19 C18 C17 124(3) . .
C18 C19 C20 115(3) . .
C18 C19 C22 123(3) . .
C20 C19 C22 121(3) . .
C21 C20 C19 123(3) . .
C20 C21 C16 120(3) . .
O1 C22 O2 119(3) . .
O1 C22 C19 120(3) . .
O2 C22 C19 120(3) . .
O1 C22 Ho1 57.8(16) . 1_465
O2 C22 Ho1 62.1(15) . 1_465
C19 C22 Ho1 178(2) . 1_465
O5 C23 O4 129(3) . .
O5 C23 O3 123(2) . .
O4 C23 O3 108(2) . .
O5 C23 Ho1 174(2) . .
O4 C23 Ho1 52.0(12) . .
O3 C23 Ho1 56.2(11) . .
O8 C24 O6 127(3) . .
O8 C24 O7 126(2) . .
O6 C24 O7 107(2) . .
O8 C24 Ho1 172(2) . .
O6 C24 Ho1 56.9(12) . .
O7 C24 Ho1 50.3(11) . .

loop_
_geom_bond_atom_site_label_1
_geom_bond_atom_site_label_2
_geom_bond_distance
_geom_bond_site_symmetry_2
Ho1 O4 2.276(19) 4_565
Ho1 O6 2.279(17) 2_654
Ho1 O7 2.298(19) .
Ho1 O4 2.391(18) .
Ho1 O1 2.43(2) 1_645
Ho1 O9 2.45(2) .
Ho1 O6 2.452(17) .
Ho1 O3 2.476(19) .
Ho1 O2 2.525(19) 1_645
Ho1 C22 2.85(3) 1_645
Ho1 C24 2.91(3) .
Ho1 C23 2.97(3) .
Zn1 O3 1.97(2) .
Zn1 O7 2.06(2) 4_565
Zn1 N2 2.08(2) .
Zn1 N1 2.15(2) .
Zn1 N3 2.17(3) .
N1 C1 1.34(4) .
N1 C5 1.35(3) .
N2 C6 1.34(4) .
N2 C10 1.38(4) .
N3 C15 1.32(4) .
N3 C11 1.36(3) .
O1 C22 1.22(4) .
O1 Ho1 2.43(2) 1_465
O2 C22 1.24(4) .
O2 Ho1 2.525(19) 1_465
O3 C23 1.43(3) .
O4 C23 1.32(3) .
O4 Ho1 2.276(19) 2_654
O5 C23 1.21(3) .
O6 C24 1.35(3) .
O6 Ho1 2.279(17) 4_565
O7 C24 1.36(3) .
O7 Zn1 2.06(2) 2_654
O8 C24 1.20(3) .
C1 C2 1.39(4) .
C2 C3 1.38(4) .
C3 C4 1.34(4) .
C4 C5 1.40(4) .
C5 C6 1.47(4) .
C6 C7 1.41(4) .
C7 C8 1.40(4) .
C8 C9 1.40(4) .
C8 C16 1.50(4) .
C9 C10 1.42(4) .
C10 C11 1.47(4) .
C11 C12 1.41(4) .
C12 C13 1.45(5) .
C13 C14 1.37(4) .
C14 C15 1.39(4) .
C16 C17 1.35(5) .
C16 C21 1.42(5) .
C17 C18 1.37(4) .
C18 C19 1.34(4) .
C19 C20 1.37(5) .
C19 C22 1.48(4) .
C20 C21 1.36(4) .
C22 Ho1 2.85(3) 1_465
